data_2205407
loop_
_publ_author_name
'Trzesowska, Agata'
'Kruszynski, Rafal'
'Bartczak, Tadeusz Jan'
'Zalewicz, Malgorzata'

_publ_section_title
;
 Nonaaquaneodymium(III) trichloride
 bis(1,3,5,7-tetraazatricyclo[3.3.1.1^3,7^]decane tetrahydrate
;
_journal_issue 4
_journal_name_full 'Acta Crystallographica Section E'
_journal_page_first m625
_journal_page_last m628
_journal_paper_doi 10.1107/S160053680500615X
_journal_volume 61
_journal_year 2005
_chemical_formula_iupac '[Nd (H2 O)9] Cl3, 2C6 H12 N4, 4H2 O'
_chemical_formula_moiety '2C6 H12 N4 +, 3Cl 1-, H18 Nd1 O9 3+, 4H2 O'
_chemical_formula_sum 'C12 H50 Cl3 N8 Nd O13'
_chemical_formula_weight 765.19
_chemical_name_systematic
;
Nonaaquaneodymium(III) trichloride
bis(1,3,5,7-tetraazatricyclo[3.3.1.1^3,7^]decane tetrahydrate
;
_space_group_IT_number 2
_symmetry_cell_setting triclinic
_symmetry_space_group_name_Hall '-P 1'
_symmetry_space_group_name_H-M 'P -1'
_atom_sites_solution_hydrogens difmap
_atom_sites_solution_primary direct
_atom_sites_solution_secondary difmap
_audit_creation_method SHELXL-97
_cell_angle_alpha 85.964(6)
_cell_angle_beta 76.178(6)
_cell_angle_gamma 80.879(6)
_cell_formula_units_Z 2
_cell_length_a 9.8155(6)
_cell_length_b 11.7230(9)
_cell_length_c 14.0699(12)
_cell_measurement_reflns_used 99
_cell_measurement_temperature 293(2)
_cell_measurement_theta_max 25
_cell_measurement_theta_min 2
_cell_volume 1551.3(2)
_computing_cell_refinement 'KM-4 Software'
_computing_data_collection 'KM-4 Software (Kuma, 1993)'
_computing_data_reduction
;
Dataproc (Ga\/ldecki et al., 1998)
;
_computing_molecular_graphics
;
XP in SHELXTL/PC (Sheldrick, 1990b)  ORTEP-3 (Farrugia, 1997)
;
_computing_publication_material SHELXL97
_computing_structure_refinement 'SHELXL97 (Sheldrick, 1997)'
_computing_structure_solution 'SHELXS97 (Sheldrick, 1990a)'
_diffrn_ambient_temperature 293(2)
_diffrn_measured_fraction_theta_full 1.000
_diffrn_measured_fraction_theta_max 1.000
_diffrn_measurement_device_type 'Kuma KM-4'
_diffrn_measurement_method \w--2\q
_diffrn_radiation_monochromator graphite
_diffrn_radiation_source 'fine-focus sealed tube'
_diffrn_radiation_type MoK\a
_diffrn_radiation_wavelength 0.71073
_diffrn_reflns_av_R_equivalents 0.0206
_diffrn_reflns_av_sigmaI/netI 0.0220
_diffrn_reflns_limit_h_max 0
_diffrn_reflns_limit_h_min -12
_diffrn_reflns_limit_k_max 15
_diffrn_reflns_limit_k_min -15
_diffrn_reflns_limit_l_max 17
_diffrn_reflns_limit_l_min -18
_diffrn_reflns_number 7597
_diffrn_reflns_theta_full 27.56
_diffrn_reflns_theta_max 27.56
_diffrn_reflns_theta_min 1.76
_diffrn_standards_decay_% 43.7
_diffrn_standards_interval_count 100
_diffrn_standards_number 3
_exptl_absorpt_coefficient_mu 1.996
_exptl_absorpt_correction_T_max 0.683
_exptl_absorpt_correction_T_min 0.381
_exptl_absorpt_correction_type numerical
_exptl_absorpt_process_details
;
(X-RED; Stoe & Cie (1999)
;
_exptl_crystal_colour 'pale violet'
_exptl_crystal_density_diffrn 1.638
_exptl_crystal_density_meas ?
_exptl_crystal_density_method .
_exptl_crystal_description prism
_exptl_crystal_F_000 786
_exptl_crystal_size_max 0.56
_exptl_crystal_size_mid 0.28
_exptl_crystal_size_min 0.24
_refine_diff_density_max 1.765
_refine_diff_density_min -0.958
_refine_ls_extinction_coef none
_refine_ls_extinction_method none
_refine_ls_goodness_of_fit_ref 1.087
_refine_ls_hydrogen_treatment constr
_refine_ls_matrix_type full
_refine_ls_number_parameters 354
_refine_ls_number_reflns 7179
_refine_ls_number_restraints 0
_refine_ls_restrained_S_all 1.087
_refine_ls_R_factor_all 0.0271
_refine_ls_R_factor_gt 0.0254
_refine_ls_shift/su_max 0.002
_refine_ls_shift/su_mean 0.000
_refine_ls_structure_factor_coef Fsqd
_refine_ls_weighting_details 'w=1/[\s^2^(Fo^2^)+(0.0398P)^2^+1.1931P] where P=(Fo^2^+2Fc^2^)/3'
_refine_ls_weighting_scheme calc
_refine_ls_wR_factor_gt 0.0681
_refine_ls_wR_factor_ref 0.0692
_reflns_number_gt 6791
_reflns_number_total 7179
_reflns_threshold_expression I>2\s(I)
_cod_data_source_file bt6611.cif
_cod_data_source_block I
_cod_database_code 2205407
_cod_database_fobs_code 2205407

loop_
_symmetry_equiv_pos_as_xyz
'x, y, z'
'-x, -y, -z'

loop_
_atom_site_label
_atom_site_fract_x
_atom_site_fract_y
_atom_site_fract_z
_atom_site_U_iso_or_equiv
_atom_site_adp_type
_atom_site_calc_flag
_atom_site_refinement_flags
_atom_site_occupancy
_atom_site_disorder_assembly
_atom_site_disorder_group
_atom_site_type_symbol
Nd1 0.790374(11) 0.298886(10) 0.260505(8) 0.02151(5) Uani d . 1 . . Nd
O1 0.8445(2) 0.07789(15) 0.25525(15) 0.0368(4) Uani d . 1 . . O
H1A 0.8722 0.0575 0.1961 0.055 Uiso d R 1 . . H
H1B 0.8388 0.0230 0.3000 0.055 Uiso d R 1 . . H
O2 0.6298(2) 0.41799(18) 0.39545(14) 0.0377(4) Uani d . 1 . . O
H2A 0.5772 0.4705 0.3706 0.057 Uiso d R 1 . . H
H2B 0.6391 0.4171 0.4542 0.057 Uiso d R 1 . . H
O3 0.7794(2) 0.22498(17) 0.10137(13) 0.0340(4) Uani d . 1 . . O
H3A 0.6929 0.2268 0.1002 0.051 Uiso d R 1 . . H
H3B 0.8455 0.2033 0.0546 0.051 Uiso d R 1 . . H
O4 1.04509(19) 0.23052(16) 0.22012(14) 0.0353(4) Uani d . 1 . . O
H4A 1.0780 0.1571 0.2280 0.053 Uiso d R 1 . . H
H4B 1.1298 0.2632 0.1736 0.053 Uiso d R 1 . . H
O5 0.59680(19) 0.43631(16) 0.20223(14) 0.0348(4) Uani d . 1 . . O
H5A 0.5045 0.4440 0.2284 0.052 Uiso d R 1 . . H
H5B 0.5906 0.4989 0.1642 0.052 Uiso d R 1 . . H
O6 0.9177(2) 0.44862(18) 0.31345(16) 0.0411(5) Uani d . 1 . . O
H6A 1.0129 0.4544 0.2973 0.062 Uiso d R 1 . . H
H6B 0.8949 0.5202 0.3309 0.062 Uiso d R 1 . . H
O7 0.8991(2) 0.42546(18) 0.11860(15) 0.0398(4) Uani d . 1 . . O
H7A 0.9490 0.4815 0.1167 0.060 Uiso d R 1 . . H
H7B 0.9053 0.4155 0.0547 0.060 Uiso d R 1 . . H
O8 0.8352(2) 0.21832(18) 0.41702(13) 0.0362(4) Uani d . 1 . . O
H8A 0.9185 0.2254 0.4327 0.054 Uiso d R 1 . . H
H8B 0.7951 0.1797 0.4725 0.054 Uiso d R 1 . . H
O9 0.5737(2) 0.20749(17) 0.30905(15) 0.0383(4) Uani d . 1 . . O
H9A 0.5249 0.2325 0.3639 0.057 Uiso d R 1 . . H
H9B 0.5741 0.1369 0.2867 0.057 Uiso d R 1 . . H
C10 0.0834(3) 0.1184(2) 0.5537(2) 0.0371(6) Uani d . 1 . . C
H10A -0.0057 0.1204 0.6007 0.056 Uiso calc R 1 . . H
H10B 0.0993 0.0489 0.5179 0.056 Uiso calc R 1 . . H
N10 0.1975(3) 0.1163(2) 0.60564(17) 0.0355(5) Uani d . 1 . . N
C11 0.1725(3) 0.2244(3) 0.6586(2) 0.0416(6) Uani d . 1 . . C
H11A 0.0844 0.2279 0.7069 0.062 Uiso calc R 1 . . H
H11B 0.2468 0.2243 0.6923 0.062 Uiso calc R 1 . . H
N11 0.1674(3) 0.3275(2) 0.59270(18) 0.0362(5) Uani d . 1 . . N
C12 0.3028(3) 0.3192(3) 0.5190(2) 0.0397(6) Uani d . 1 . . C
H12A 0.3010 0.3855 0.4749 0.059 Uiso calc R 1 . . H
H12B 0.3785 0.3199 0.5511 0.059 Uiso calc R 1 . . H
N12 0.3305(2) 0.2136(2) 0.46262(17) 0.0348(5) Uani d . 1 . . N
C13 0.2136(3) 0.2136(3) 0.41398(19) 0.0354(5) Uani d . 1 . . C
H13A 0.2300 0.1446 0.3774 0.053 Uiso calc R 1 . . H
H13B 0.2109 0.2787 0.3688 0.053 Uiso calc R 1 . . H
N13 0.0760(2) 0.2192(2) 0.48541(16) 0.0325(4) Uani d . 1 . . N
C14 0.0531(3) 0.3246(3) 0.5410(2) 0.0403(6) Uani d . 1 . . C
H14A -0.0362 0.3290 0.5879 0.060 Uiso calc R 1 . . H
H14B 0.0488 0.3909 0.4970 0.060 Uiso calc R 1 . . H
C15 0.3326(3) 0.1138(2) 0.5317(2) 0.0385(6) Uani d . 1 . . C
H15A 0.4083 0.1134 0.5642 0.058 Uiso calc R 1 . . H
H15B 0.3508 0.0439 0.4962 0.058 Uiso calc R 1 . . H
C20 0.2881(3) 0.1661(3) 1.0044(2) 0.0382(6) Uani d . 1 . . C
H20A 0.2069 0.1767 0.9761 0.057 Uiso calc R 1 . . H
H20B 0.2882 0.0947 1.0423 0.057 Uiso calc R 1 . . H
N20 0.2770(2) 0.26219(18) 1.06917(16) 0.0312(4) Uani d . 1 . . N
C21 0.4028(3) 0.2441(2) 1.11123(19) 0.0325(5) Uani d . 1 . . C
H21A 0.4047 0.1728 1.1492 0.049 Uiso calc R 1 . . H
H21B 0.3970 0.3057 1.1543 0.049 Uiso calc R 1 . . H
N21 0.5347(2) 0.24053(18) 1.03395(17) 0.0309(4) Uani d . 1 . . N
C22 0.5288(3) 0.3494(2) 0.9754(2) 0.0354(6) Uani d . 1 . . C
H22A 0.5245 0.4125 1.0166 0.053 Uiso calc R 1 . . H
H22B 0.6141 0.3475 0.9246 0.053 Uiso calc R 1 . . H
N22 0.4061(3) 0.3695(2) 0.93100(17) 0.0351(5) Uani d . 1 . . N
C23 0.4147(4) 0.2702(3) 0.8692(2) 0.0455(7) Uani d . 1 . . C
H23A 0.3342 0.2812 0.8402 0.068 Uiso calc R 1 . . H
H23B 0.4985 0.2676 0.8171 0.068 Uiso calc R 1 . . H
N23 0.4185(3) 0.1594(2) 0.92546(18) 0.0386(5) Uani d . 1 . . N
C24 0.5417(3) 0.1457(2) 0.9701(2) 0.0374(6) Uani d . 1 . . C
H24A 0.5457 0.0740 1.0074 0.056 Uiso calc R 1 . . H
H24B 0.6269 0.1425 0.9192 0.056 Uiso calc R 1 . . H
C25 0.2769(3) 0.3708(2) 1.0106(2) 0.0367(6) Uani d . 1 . . C
H25A 0.2702 0.4338 1.0523 0.055 Uiso calc R 1 . . H
H25B 0.1951 0.3835 0.9828 0.055 Uiso calc R 1 . . H
Cl1 0.66506(9) 0.14196(7) 0.62208(6) 0.04897(18) Uani d . 1 . . Cl
Cl2 0.75514(9) 0.50367(8) 0.73817(7) 0.0574(2) Uani d . 1 . . Cl
O91 0.1863(3) 1.0053(2) 0.2211(2) 0.0630(7) Uani d . 1 . . O
H91A 0.2236 0.9623 0.2600 0.094 Uiso d R 1 . . H
H91B 0.1235 0.9749 0.1940 0.094 Uiso d R 1 . . H
O92 0.6069(3) 0.40931(19) 0.59876(17) 0.0496(5) Uani d . 1 . . O
H92A 0.6484 0.4241 0.6313 0.074 Uiso d R 1 . . H
H92B 0.6231 0.3511 0.6068 0.074 Uiso d R 1 . . H
O93 0.5541(3) -0.0017(2) 0.23620(18) 0.0577(6) Uani d . 1 . . O
H93A 0.5043 -0.0410 0.2738 0.087 Uiso d R 1 . . H
H93B 0.5788 -0.0376 0.1823 0.087 Uiso d R 1 . . H
Cl3 -0.0204(2) 0.1166(2) 0.90897(15) 0.0525(6) Uani d P 0.532(6) A 1 Cl
O4' -0.0573(6) 0.3904(7) 0.8993(4) 0.0470(12) Uani d P 0.532(6) A 1 O
Cl4 0.0294(3) 0.6623(3) 0.08671(15) 0.0458(7) Uani d P 0.468(6) A 2 Cl
O3' 0.0072(12) 0.9386(12) 0.0993(6) 0.091(3) Uani d P 0.468(6) A 2 O

loop_
_atom_site_aniso_label
_atom_site_aniso_U_11
_atom_site_aniso_U_22
_atom_site_aniso_U_33
_atom_site_aniso_U_12
_atom_site_aniso_U_13
_atom_site_aniso_U_23
Nd1 0.02086(7) 0.02285(7) 0.01997(7) -0.00352(4) -0.00322(4) 0.00064(4)
O1 0.0466(11) 0.0229(8) 0.0365(10) -0.0040(8) -0.0025(8) 0.0021(7)
O2 0.0366(10) 0.0441(11) 0.0291(9) 0.0084(8) -0.0083(8) -0.0094(8)
O3 0.0307(9) 0.0431(10) 0.0284(9) -0.0016(8) -0.0077(7) -0.0075(8)
O4 0.0238(8) 0.0300(9) 0.0448(11) -0.0002(7) 0.0017(7) 0.0053(8)
O5 0.0290(9) 0.0352(9) 0.0349(9) 0.0018(7) -0.0043(7) 0.0089(8)
O6 0.0355(10) 0.0362(10) 0.0520(12) -0.0133(8) -0.0015(9) -0.0170(9)
O7 0.0476(11) 0.0390(10) 0.0344(10) -0.0186(9) -0.0084(8) 0.0119(8)
O8 0.0322(9) 0.0511(11) 0.0267(9) -0.0094(8) -0.0103(7) 0.0085(8)
O9 0.0331(9) 0.0362(10) 0.0419(10) -0.0142(8) 0.0073(8) -0.0120(8)
C10 0.0350(13) 0.0372(14) 0.0417(15) -0.0147(11) -0.0092(11) 0.0037(11)
N10 0.0402(12) 0.0329(11) 0.0351(11) -0.0068(9) -0.0130(9) 0.0054(9)
C11 0.0491(16) 0.0492(17) 0.0267(13) -0.0092(13) -0.0076(11) -0.0031(11)
N11 0.0382(12) 0.0320(11) 0.0376(12) -0.0041(9) -0.0053(9) -0.0104(9)
C12 0.0425(15) 0.0355(14) 0.0429(15) -0.0167(12) -0.0048(12) -0.0074(11)
N12 0.0284(10) 0.0394(12) 0.0348(11) -0.0086(9) 0.0004(9) -0.0078(9)
C13 0.0397(14) 0.0417(14) 0.0257(12) -0.0095(11) -0.0067(10) -0.0026(10)
N13 0.0298(11) 0.0370(11) 0.0324(11) -0.0039(9) -0.0112(9) -0.0012(9)
C14 0.0359(14) 0.0340(13) 0.0482(16) 0.0049(11) -0.0101(12) -0.0041(12)
C15 0.0328(13) 0.0354(14) 0.0486(16) 0.0021(11) -0.0146(12) -0.0084(12)
C20 0.0336(13) 0.0372(14) 0.0459(15) -0.0110(11) -0.0094(11) -0.0026(12)
N20 0.0279(10) 0.0283(10) 0.0336(11) -0.0012(8) -0.0025(8) 0.0021(8)
C21 0.0375(13) 0.0285(12) 0.0310(12) -0.0025(10) -0.0090(10) 0.0008(9)
N21 0.0298(10) 0.0236(10) 0.0399(12) -0.0030(8) -0.0103(9) 0.0000(8)
C22 0.0377(14) 0.0252(12) 0.0435(15) -0.0093(10) -0.0081(11) 0.0035(10)
N22 0.0403(12) 0.0302(11) 0.0331(11) -0.0056(9) -0.0069(9) 0.0074(9)
C23 0.0578(19) 0.0526(18) 0.0273(13) -0.0112(14) -0.0094(12) -0.0035(12)
N23 0.0439(13) 0.0360(12) 0.0361(12) -0.0104(10) -0.0036(10) -0.0117(10)
C24 0.0329(13) 0.0251(12) 0.0496(16) 0.0003(10) -0.0011(11) -0.0093(11)
C25 0.0355(13) 0.0296(12) 0.0399(14) 0.0043(10) -0.0065(11) 0.0052(11)
Cl1 0.0586(5) 0.0446(4) 0.0417(4) -0.0146(3) -0.0049(3) 0.0051(3)
Cl2 0.0465(4) 0.0577(5) 0.0658(5) -0.0139(4) 0.0013(4) -0.0218(4)
O91 0.0612(16) 0.0461(13) 0.0816(19) 0.0007(11) -0.0223(14) -0.0013(13)
O92 0.0569(14) 0.0369(11) 0.0507(13) 0.0086(10) -0.0139(11) -0.0034(9)
O93 0.0765(17) 0.0504(13) 0.0498(13) -0.0293(12) -0.0052(12) -0.0121(11)
Cl3 0.0583(10) 0.0511(12) 0.0452(9) -0.0010(8) -0.0058(7) -0.0201(8)
O4' 0.057(3) 0.033(3) 0.052(3) -0.010(2) -0.016(2) 0.002(2)
Cl4 0.0539(12) 0.0489(15) 0.0356(9) -0.0153(10) -0.0067(7) -0.0020(9)
O3' 0.150(9) 0.071(6) 0.048(4) -0.007(6) -0.020(4) -0.014(4)

loop_
_atom_type_symbol
_atom_type_description
_atom_type_scat_dispersion_real
_atom_type_scat_dispersion_imag
_atom_type_scat_source
C C 0.0033 0.0016 'International Tables Vol C Tables 4.2.6.8 and 6.1.1.4'
H H 0.0000 0.0000 'International Tables Vol C Tables 4.2.6.8 and 6.1.1.4'
N N 0.0061 0.0033 'International Tables Vol C Tables 4.2.6.8 and 6.1.1.4'
O O 0.0106 0.0060 'International Tables Vol C Tables 4.2.6.8 and 6.1.1.4'
Cl Cl 0.1484 0.1585 'International Tables Vol C Tables 4.2.6.8 and 6.1.1.4'
Nd Nd -0.1943 3.0179 'International Tables Vol C Tables 4.2.6.8 and 6.1.1.4'

loop_
_geom_angle_atom_site_label_1
_geom_angle_atom_site_label_2
_geom_angle_atom_site_label_3
_geom_angle
_geom_angle_publ_flag
O4 Nd1 O8 76.98(6) yes
O4 Nd1 O9 135.64(7) yes
O8 Nd1 O9 84.62(7) yes
O4 Nd1 O3 88.06(7) yes
O8 Nd1 O3 137.46(7) yes
O9 Nd1 O3 78.84(6) yes
O4 Nd1 O2 133.31(7) yes
O8 Nd1 O2 71.32(7) yes
O9 Nd1 O2 74.48(7) yes
O3 Nd1 O2 138.05(6) yes
O4 Nd1 O7 73.24(7) yes
O8 Nd1 O7 139.09(7) yes
O9 Nd1 O7 136.20(7) yes
O3 Nd1 O7 68.89(7) yes
O2 Nd1 O7 111.25(7) yes
O4 Nd1 O5 142.78(6) yes
O8 Nd1 O5 137.04(6) yes
O9 Nd1 O5 73.48(7) yes
O3 Nd1 O5 74.30(6) yes
O2 Nd1 O5 67.44(6) yes
O7 Nd1 O5 69.88(6) yes
O4 Nd1 O6 71.35(7) yes
O8 Nd1 O6 76.79(7) yes
O9 Nd1 O6 142.38(6) yes
O3 Nd1 O6 135.52(7) yes
O2 Nd1 O6 68.69(7) yes
O7 Nd1 O6 67.54(7) yes
O5 Nd1 O6 98.57(7) yes
O4 Nd1 O1 68.03(6) yes
O8 Nd1 O1 70.10(7) yes
O9 Nd1 O1 67.80(7) yes
O3 Nd1 O1 67.37(6) yes
O2 Nd1 O1 127.53(7) yes
O7 Nd1 O1 121.22(7) yes
O5 Nd1 O1 129.38(7) yes
O6 Nd1 O1 131.95(7) yes
Nd1 O1 H1A 109.8 no
Nd1 O1 H1B 133.4 no
H1A O1 H1B 116.8 no
Nd1 O2 H2A 108.8 no
Nd1 O2 H2B 125.6 no
H2A O2 H2B 124.1 no
Nd1 O3 H3A 108.7 no
Nd1 O3 H3B 128.7 no
H3A O3 H3B 122.6 no
Nd1 O4 H4A 120.9 no
Nd1 O4 H4B 132.5 no
H4A O4 H4B 103.5 no
Nd1 O5 H5A 126.9 no
Nd1 O5 H5B 137.5 no
H5A O5 H5B 94.2 no
Nd1 O6 H6A 128.6 no
Nd1 O6 H6B 135.6 no
H6A O6 H6B 92.2 no
Nd1 O7 H7A 130.7 no
Nd1 O7 H7B 126.2 no
H7A O7 H7B 102.7 no
Nd1 O8 H8A 119.6 no
Nd1 O8 H8B 142.0 no
H8A O8 H8B 98.4 no
Nd1 O9 H9A 109.5 no
Nd1 O9 H9B 119.2 no
H9A O9 H9B 124.8 no
N10 C10 N13 111.9(2) no
N10 C10 H10A 109.2 no
N13 C10 H10A 109.2 no
N10 C10 H10B 109.2 no
N13 C10 H10B 109.2 no
H10A C10 H10B 107.9 no
C10 N10 C11 108.4(2) no
C10 N10 C15 108.0(2) no
C11 N10 C15 107.9(2) no
N11 C11 N10 112.2(2) no
N11 C11 H11A 109.2 no
N10 C11 H11A 109.2 no
N11 C11 H11B 109.2 no
N10 C11 H11B 109.2 no
H11A C11 H11B 107.9 no
C12 N11 C11 108.0(2) no
C12 N11 C14 107.9(2) no
C11 N11 C14 108.0(2) no
N12 C12 N11 112.1(2) no
N12 C12 H12A 109.2 no
N11 C12 H12A 109.2 no
N12 C12 H12B 109.2 no
N11 C12 H12B 109.2 no
H12A C12 H12B 107.9 no
C15 N12 C13 108.6(2) no
C15 N12 C12 108.0(2) no
C13 N12 C12 108.5(2) no
N12 C13 N13 111.4(2) no
N12 C13 H13A 109.3 no
N13 C13 H13A 109.3 no
N12 C13 H13B 109.3 no
N13 C13 H13B 109.3 no
H13A C13 H13B 108.0 no
C14 N13 C13 108.6(2) no
C14 N13 C10 108.6(2) no
C13 N13 C10 108.1(2) no
N13 C14 N11 111.9(2) no
N13 C14 H14A 109.2 no
N11 C14 H14A 109.2 no
N13 C14 H14B 109.2 no
N11 C14 H14B 109.2 no
H14A C14 H14B 107.9 no
N12 C15 N10 112.0(2) no
N12 C15 H15A 109.2 no
N10 C15 H15A 109.2 no
N12 C15 H15B 109.2 no
N10 C15 H15B 109.2 no
H15A C15 H15B 107.9 no
N20 C20 N23 111.5(2) no
N20 C20 H20A 109.3 no
N23 C20 H20A 109.3 no
N20 C20 H20B 109.3 no
N23 C20 H20B 109.3 no
H20A C20 H20B 108.0 no
C25 N20 C20 108.8(2) no
C25 N20 C21 108.6(2) no
C20 N20 C21 108.2(2) no
N20 C21 N21 111.3(2) no
N20 C21 H21A 109.4 no
N21 C21 H21A 109.4 no
N20 C21 H21B 109.4 no
N21 C21 H21B 109.4 no
H21A C21 H21B 108.0 no
C24 N21 C22 108.3(2) no
C24 N21 C21 108.3(2) no
C22 N21 C21 108.7(2) no
N22 C22 N21 112.2(2) no
N22 C22 H22A 109.2 no
N21 C22 H22A 109.2 no
N22 C22 H22B 109.2 no
N21 C22 H22B 109.2 no
H22A C22 H22B 107.9 no
C22 N22 C25 108.0(2) no
C22 N22 C23 107.9(2) no
C25 N22 C23 107.9(2) no
N23 C23 N22 112.2(2) no
N23 C23 H23A 109.2 no
N22 C23 H23A 109.2 no
N23 C23 H23B 109.2 no
N22 C23 H23B 109.2 no
H23A C23 H23B 107.9 no
C24 N23 C23 107.9(2) no
C24 N23 C20 108.6(2) no
C23 N23 C20 107.8(2) no
N21 C24 N23 112.0(2) no
N21 C24 H24A 109.2 no
N23 C24 H24A 109.2 no
N21 C24 H24B 109.2 no
N23 C24 H24B 109.2 no
H24A C24 H24B 107.9 no
N20 C25 N22 111.9(2) no
N20 C25 H25A 109.2 no
N22 C25 H25A 109.2 no
N20 C25 H25B 109.2 no
N22 C25 H25B 109.2 no
H25A C25 H25B 107.9 no
H91A O91 H91B 116.3 no
H92A O92 H92B 94.0 no
H93A O93 H93B 105.4 no

loop_
_geom_bond_atom_site_label_1
_geom_bond_atom_site_label_2
_geom_bond_distance
_geom_bond_publ_flag
Nd1 O4 2.4425(17) yes
Nd1 O8 2.4442(18) yes
Nd1 O9 2.4624(18) yes
Nd1 O3 2.4887(18) yes
Nd1 O2 2.5069(18) yes
Nd1 O7 2.5285(18) yes
Nd1 O5 2.5428(18) yes
Nd1 O6 2.5542(18) yes
Nd1 O1 2.5635(18) yes
O1 H1A 0.8500 no
O1 H1B 0.8667 no
O2 H2A 0.8501 no
O2 H2B 0.8529 no
O3 H3A 0.8501 no
O3 H3B 0.8281 no
O4 H4A 0.8789 no
O4 H4B 1.0352 no
O5 H5A 0.8849 no
O5 H5B 0.8805 no
O6 H6A 0.9190 no
O6 H6B 0.8706 no
O7 H7A 0.8745 no
O7 H7B 0.9013 no
O8 H8A 0.9130 no
O8 H8B 0.9105 no
O9 H9A 0.8500 no
O9 H9B 0.9040 no
C10 N10 1.472(3) no
C10 N13 1.473(4) no
C10 H10A 0.9600 no
C10 H10B 0.9600 no
N10 C11 1.473(4) no
N10 C15 1.474(4) no
C11 N11 1.473(4) no
C11 H11A 0.9600 no
C11 H11B 0.9600 no
N11 C12 1.472(4) no
N11 C14 1.481(4) no
C12 N12 1.471(3) no
C12 H12A 0.9600 no
C12 H12B 0.9600 no
N12 C15 1.468(4) no
N12 C13 1.471(3) no
C13 N13 1.473(3) no
C13 H13A 0.9600 no
C13 H13B 0.9600 no
N13 C14 1.468(4) no
C14 H14A 0.9600 no
C14 H14B 0.9600 no
C15 H15A 0.9600 no
C15 H15B 0.9600 no
C20 N20 1.472(4) no
C20 N23 1.477(4) no
C20 H20A 0.9600 no
C20 H20B 0.9600 no
N20 C25 1.468(3) no
N20 C21 1.473(3) no
C21 N21 1.475(3) no
C21 H21A 0.9600 no
C21 H21B 0.9600 no
N21 C24 1.461(3) no
N21 C22 1.470(3) no
C22 N22 1.465(4) no
C22 H22A 0.9600 no
C22 H22B 0.9600 no
N22 C25 1.477(3) no
N22 C23 1.481(4) no
C23 N23 1.473(4) no
C23 H23A 0.9600 no
C23 H23B 0.9600 no
N23 C24 1.473(4) no
C24 H24A 0.9600 no
C24 H24B 0.9600 no
C25 H25A 0.9600 no
C25 H25B 0.9600 no
O91 H91A 0.8279 no
O91 H91B 0.9241 no
O92 H92A 0.7263 no
O92 H92B 0.6832 no
O93 H93A 0.8030 no
O93 H93B 0.8583 no

loop_
_geom_hbond_atom_site_label_D
_geom_hbond_atom_site_label_H
_geom_hbond_atom_site_label_A
_geom_hbond_site_symmetry_A
_geom_hbond_distance_DH
_geom_hbond_distance_HA
_geom_hbond_distance_DA
_geom_hbond_angle_DHA
O1 H1A Cl3 2_656 0.85 2.63 3.333(3) 141
O1 H1A O3' 1_645 0.85 2.09 2.835(11) 146
O1 H1B N10 2_656 0.87 2.05 2.910(3) 170
O2 H2A O92 2_666 0.85 2.08 2.818(3) 144
O2 H2A O5 . 0.85 2.39 2.803(3) 111
O2 H2B O92 . 0.85 1.98 2.811(3) 165
O3 H3A N21 1_554 0.85 1.97 2.762(3) 154
O3 H3B Cl3 1_654 0.83 2.35 3.155(3) 163
O3 H3B Cl4 2_665 0.83 2.64 3.192(3) 126
O4 H4A O91 1_645 0.88 1.92 2.781(3) 167
O4 H4B N20 1_654 1.04 1.80 2.771(3) 155
O5 H5A Cl2 2_666 0.88 2.46 3.326(2) 165
O5 H5B N22 2_666 0.88 1.97 2.846(3) 174
O6 H6A Cl2 2_766 0.92 2.34 3.248(2) 172
O6 H6B N11 2_666 0.87 2.08 2.932(3) 166
O7 H7A O4' 2_666 0.87 1.94 2.817(6) 175
O7 H7B O4' 1_654 0.90 2.16 3.060(6) 174
O7 H7A Cl4 1_655 0.87 2.35 3.198(3) 162
O7 H7B Cl4 2_665 0.90 2.16 3.019(3) 159
O8 H8A N13 1_655 0.91 1.86 2.758(3) 168
O8 H8B Cl1 . 0.91 2.24 3.118(2) 162
O9 H9A N12 . 0.85 2.11 2.806(3) 139
O9 H9B O93 . 0.90 1.87 2.774(3) 173
O91 H91A Cl1 2_666 0.83 2.37 3.190(3) 174
O91 H91B Cl3 2_566 0.92 2.35 3.252(4) 164
O91 H91B O3' . 0.92 2.05 2.950(10) 163
O92 H92A Cl2 . 0.73 2.34 3.061(3) 170
O92 H92B Cl1 . 0.68 2.42 3.104(2) 174
O93 H93A Cl1 2_656 0.80 2.35 3.150(3) 173
O93 H93B N23 2_656 0.86 2.15 2.968(3) 160
C20 H20A Cl3 . 0.96 2.82 3.731(4) 158
C21 H21B Cl2 2_667 0.96 2.80 3.673(3) 151
